data_1532805
loop_
_publ_author_name
'Burkhardt, U.'
'Grin', Yu.'
'Haarmann, F.'
'Borrmann, H.'
'Gurin, V.'
'Schnelle, W.'
'Yaresko, A.'

_publ_section_title
;
 On the electronic and structural properties of aluminium diboride Al0.9
 B2
;
_journal_name_full 'Journal of Solid State Chemistry'
_journal_page_first 389
_journal_page_last 394
_journal_volume 177
_journal_year 2004
_chemical_formula_sum 'Al0.9 B2'
_space_group_IT_number 191
_symmetry_space_group_name_Hall '-P 6 2'
_symmetry_space_group_name_H-M 'P 6/m m m'
_cell_angle_alpha 90
_cell_angle_beta 90
_cell_angle_gamma 120
_cell_formula_units_Z 1
_cell_length_a 3.005
_cell_length_b 3.005
_cell_length_c 3.2537
_cell_volume 25.445
_citation_journal_id_ASTM JSSCBI
_cod_data_source_file Burkhardt_JSSCBI_2004_1839.cif
_cod_data_source_block Al0.9B2
_cod_original_cell_volume 25.44469
_cod_database_code 1532805

loop_
_symmetry_equiv_pos_as_xyz
x,y,z
x-y,x,z
-y,x-y,z
-x,-y,z
-x+y,-x,z
y,-x+y,z
-y,-x,-z
x-y,-y,-z
x,x-y,-z
y,x,-z
-x+y,y,-z
-x,-x+y,-z
-x,-y,-z
-x+y,-x,-z
y,-x+y,-z
x,y,-z
x-y,x,-z
-y,x-y,-z
y,x,z
-x+y,y,z
-x,-x+y,z
-y,-x,z
x-y,-y,z
x,x-y,z

loop_
_atom_site_label
_atom_site_type_symbol
_atom_site_fract_x
_atom_site_fract_y
_atom_site_fract_z
_atom_site_occupancy
_atom_site_U_iso_or_equiv
Al1 Al 0 0 0 0.91 0.0
B1 B 0.3333 0.6667 0.5 1 0.0
